data_4066883
loop_
_publ_author_name
'Yuki, Masahiro'
'Miyake, Yoshihiro'
'Nishibayashi, Yoshiaki'

_publ_section_title
;
 Preparation and Reactivity of a Ruthenium Complex Bearing a
 2,6-Bis(trimethylsilyl)benzenethiolate Ligand
;
_journal_issue 18
_journal_name_full Organometallics
_journal_page_first 4148
_journal_paper_doi 10.1021/om100689f
_journal_volume 29
_journal_year 2010
_chemical_formula_sum 'C35 H61 N2 Ru S Si2'
_chemical_formula_weight 699.17
_chemical_name_systematic
;
 ?
;
_space_group_IT_number 14
_symmetry_cell_setting monoclinic
_symmetry_space_group_name_Hall '-P 2ybc'
_symmetry_space_group_name_H-M 'P 1 21/c 1'
_atom_sites_solution_hydrogens geom
_atom_sites_solution_primary direct
_atom_sites_solution_secondary difmap
_audit_creation_method SHELXL-97
_cell_angle_alpha 90.00
_cell_angle_beta 104.3270(10)
_cell_angle_gamma 90.00
_cell_formula_units_Z 8
_cell_length_a 20.2705(8)
_cell_length_b 18.1441(7)
_cell_length_c 22.6104(10)
_cell_measurement_temperature 173(1)
_cell_volume 8057.2(6)
_computing_structure_refinement 'SHELXL-97 (Sheldrick, 2008)'
_diffrn_ambient_temperature 173(1)
_diffrn_measured_fraction_theta_full 0.980
_diffrn_measured_fraction_theta_max 0.980
_diffrn_radiation_monochromator graphite
_diffrn_radiation_source 'fine-focus sealed tube'
_diffrn_radiation_type MoK\a
_diffrn_radiation_wavelength 0.71069
_diffrn_reflns_av_R_equivalents 0.0972
_diffrn_reflns_av_sigmaI/netI 0.0887
_diffrn_reflns_limit_h_max 23
_diffrn_reflns_limit_h_min -24
_diffrn_reflns_limit_k_max 21
_diffrn_reflns_limit_k_min -21
_diffrn_reflns_limit_l_max 27
_diffrn_reflns_limit_l_min -27
_diffrn_reflns_number 58072
_diffrn_reflns_theta_full 25.35
_diffrn_reflns_theta_max 25.35
_diffrn_reflns_theta_min 3.01
_exptl_absorpt_coefficient_mu 0.523
_exptl_absorpt_correction_T_max 0.9355
_exptl_absorpt_correction_T_min 0.8373
_exptl_absorpt_correction_type numerical
_exptl_crystal_colour orange
_exptl_crystal_density_diffrn 1.153
_exptl_crystal_density_method 'not measured'
_exptl_crystal_description plate
_exptl_crystal_F_000 2984
_exptl_crystal_size_max 0.50
_exptl_crystal_size_mid 0.25
_exptl_crystal_size_min 0.05
_refine_diff_density_max 1.882
_refine_diff_density_min -1.068
_refine_diff_density_rms 0.107
_refine_ls_extinction_method none
_refine_ls_goodness_of_fit_ref 1.016
_refine_ls_hydrogen_treatment riding
_refine_ls_matrix_type full
_refine_ls_number_parameters 742
_refine_ls_number_reflns 14459
_refine_ls_number_restraints 0
_refine_ls_restrained_S_all 1.016
_refine_ls_R_factor_all 0.1067
_refine_ls_R_factor_gt 0.0651
_refine_ls_shift/su_max 0.001
_refine_ls_shift/su_mean 0.000
_refine_ls_structure_factor_coef Fsqd
_refine_ls_weighting_details 'calc w=1/[\s^2^(Fo^2^)+(0.1038P)^2^+0.0000P] where P=(Fo^2^+2Fc^2^)/3'
_refine_ls_weighting_scheme calc
_refine_ls_wR_factor_gt 0.1675
_refine_ls_wR_factor_ref 0.1992
_reflns_number_gt 8810
_reflns_number_total 14459
_reflns_threshold_expression >2\s(I)
_cod_data_source_file om100689f_si_001.cif
_cod_data_source_block 3a
_cod_original_sg_symbol_H-M 'P 21/c'
_cod_database_code 4066883

loop_
_symmetry_equiv_pos_as_xyz
'x, y, z'
'-x, y+1/2, -z+1/2'
'-x, -y, -z'
'x, -y-1/2, z-1/2'

loop_
_atom_site_label
_atom_site_type_symbol
_atom_site_fract_x
_atom_site_fract_y
_atom_site_fract_z
_atom_site_U_iso_or_equiv
_atom_site_adp_type
_atom_site_occupancy
_atom_site_symmetry_multiplicity
_atom_site_calc_flag
_atom_site_refinement_flags
C1 C 0.2441(2) 1.1888(2) 0.1779(2) 0.0359(11) Uani 1 1 d .
C2 C 0.2593(2) 1.2448(2) 0.2219(3) 0.0401(12) Uani 1 1 d .
C3 C 0.2665(3) 1.3167(3) 0.2004(3) 0.0485(14) Uani 1 1 d .
H3 H 0.2749 1.3555 0.2281 0.058 Uiso 1 1 calc R
C4 C 0.2613(3) 1.3310(3) 0.1398(3) 0.0519(14) Uani 1 1 d .
H4 H 0.2614 1.3793 0.1262 0.062 Uiso 1 1 calc R
C5 C 0.2559(3) 1.2723(3) 0.0985(3) 0.0481(13) Uani 1 1 d .
H5 H 0.2579 1.2816 0.0585 0.058 Uiso 1 1 calc R
C6 C 0.2476(2) 1.2000(3) 0.1167(3) 0.0433(13) Uani 1 1 d .
C7 C 0.2203(3) 1.1910(3) 0.3450(3) 0.0557(15) Uani 1 1 d .
H7A H 0.1869 1.2289 0.3436 0.084 Uiso 1 1 calc R
H7B H 0.2418 1.1794 0.3867 0.084 Uiso 1 1 calc R
H7C H 0.1986 1.1478 0.3246 0.084 Uiso 1 1 calc R
C8 C 0.3211(3) 1.3128(3) 0.3450(3) 0.0601(16) Uani 1 1 d .
H8A H 0.3575 1.3300 0.3284 0.090 Uiso 1 1 calc R
H8B H 0.3380 1.3042 0.3880 0.090 Uiso 1 1 calc R
H8C H 0.2858 1.3493 0.3385 0.090 Uiso 1 1 calc R
C9 C 0.3580(3) 1.1573(3) 0.3205(3) 0.0593(16) Uani 1 1 d .
H9A H 0.3410 1.1089 0.3081 0.089 Uiso 1 1 calc R
H9B H 0.3803 1.1569 0.3632 0.089 Uiso 1 1 calc R
H9C H 0.3900 1.1716 0.2976 0.089 Uiso 1 1 calc R
C10 C 0.3341(3) 1.0656(3) 0.1060(3) 0.0693(18) Uani 1 1 d .
H10A H 0.3264 1.0452 0.1429 0.104 Uiso 1 1 calc R
H10B H 0.3734 1.0970 0.1158 0.104 Uiso 1 1 calc R
H10C H 0.3417 1.0264 0.0800 0.104 Uiso 1 1 calc R
C11 C 0.2775(4) 1.1599(4) -0.0045(3) 0.0744(19) Uani 1 1 d .
H11A H 0.2954 1.1220 -0.0257 0.112 Uiso 1 1 calc R
H11B H 0.3104 1.1987 0.0068 0.112 Uiso 1 1 calc R
H11C H 0.2365 1.1794 -0.0306 0.112 Uiso 1 1 calc R
C12 C 0.1847(3) 1.0568(3) 0.0389(3) 0.0659(18) Uani 1 1 d .
H12A H 0.1975 1.0179 0.0152 0.099 Uiso 1 1 calc R
H12B H 0.1471 1.0836 0.0141 0.099 Uiso 1 1 calc R
H12C H 0.1716 1.0361 0.0733 0.099 Uiso 1 1 calc R
C13 C 0.0874(3) 0.9821(3) 0.1808(3) 0.0486(14) Uani 1 1 d .
C14 C 0.0245(3) 1.0145(3) 0.1505(3) 0.0523(15) Uani 1 1 d .
C15 C -0.0008(3) 1.0572(3) 0.1933(3) 0.0476(14) Uani 1 1 d .
C16 C 0.0463(3) 1.0510(3) 0.2506(3) 0.0457(13) Uani 1 1 d .
C17 C 0.1000(3) 1.0044(3) 0.2439(3) 0.0487(14) Uani 1 1 d .
C18 C 0.1313(3) 0.9295(3) 0.1556(4) 0.073(2) Uani 1 1 d .
H18A H 0.1135 0.9247 0.1123 0.110 Uiso 1 1 calc R
H18B H 0.1313 0.8821 0.1746 0.110 Uiso 1 1 calc R
H18C H 0.1770 0.9481 0.1640 0.110 Uiso 1 1 calc R
C19 C -0.0124(4) 1.0024(4) 0.0833(3) 0.082(2) Uani 1 1 d .
H19A H 0.0179 0.9791 0.0625 0.123 Uiso 1 1 calc R
H19B H -0.0269 1.0491 0.0645 0.123 Uiso 1 1 calc R
H19C H -0.0515 0.9715 0.0809 0.123 Uiso 1 1 calc R
C20 C -0.0685(3) 1.0962(3) 0.1811(4) 0.076(2) Uani 1 1 d .
H20A H -0.0999 1.0673 0.1971 0.113 Uiso 1 1 calc R
H20B H -0.0861 1.1024 0.1379 0.113 Uiso 1 1 calc R
H20C H -0.0627 1.1436 0.2006 0.113 Uiso 1 1 calc R
C21 C 0.0376(4) 1.0835(4) 0.3092(3) 0.0727(19) Uani 1 1 d .
H21A H 0.0148 1.1301 0.3010 0.109 Uiso 1 1 calc R
H21B H 0.0815 1.0905 0.3368 0.109 Uiso 1 1 calc R
H21C H 0.0109 1.0507 0.3272 0.109 Uiso 1 1 calc R
C22 C 0.1601(3) 0.9798(3) 0.2935(3) 0.071(2) Uani 1 1 d .
H22A H 0.1592 1.0042 0.3310 0.107 Uiso 1 1 calc R
H22B H 0.2015 0.9922 0.2823 0.107 Uiso 1 1 calc R
H22C H 0.1580 0.9275 0.2988 0.107 Uiso 1 1 calc R
C23 C 0.0813(2) 1.1556(3) 0.1073(3) 0.0451(13) Uani 1 1 d .
C24 C 0.0400(3) 1.2366(3) 0.0112(3) 0.0649(17) Uani 1 1 d .
C25 C 0.0863(5) 1.2405(6) -0.0304(4) 0.123(4) Uani 1 1 d .
H25A H 0.1272 1.2660 -0.0104 0.184 Uiso 1 1 calc R
H25B H 0.0642 1.2664 -0.0669 0.184 Uiso 1 1 calc R
H25C H 0.0974 1.1915 -0.0407 0.184 Uiso 1 1 calc R
C26 C 0.0354(8) 1.3108(5) 0.0377(5) 0.189(6) Uani 1 1 d .
H26A H 0.0066 1.3084 0.0656 0.283 Uiso 1 1 calc R
H26B H 0.0166 1.3450 0.0056 0.283 Uiso 1 1 calc R
H26C H 0.0800 1.3269 0.0592 0.283 Uiso 1 1 calc R
C27 C -0.0276(5) 1.2100(6) -0.0195(5) 0.163(5) Uani 1 1 d .
H27A H -0.0237 1.1634 -0.0384 0.244 Uiso 1 1 calc R
H27B H -0.0493 1.2449 -0.0500 0.244 Uiso 1 1 calc R
H27C H -0.0544 1.2041 0.0098 0.244 Uiso 1 1 calc R
C28 C 0.0911(2) 1.2025(3) 0.2170(2) 0.0400(12) Uani 1 1 d .
C29 C 0.0571(3) 1.3308(3) 0.2535(3) 0.0520(15) Uani 1 1 d .
C30 C 0.0002(5) 1.3156(4) 0.2818(5) 0.126(4) Uani 1 1 d .
H30A H -0.0331 1.2855 0.2548 0.189 Uiso 1 1 calc R
H30B H -0.0203 1.3612 0.2892 0.189 Uiso 1 1 calc R
H30C H 0.0171 1.2901 0.3197 0.189 Uiso 1 1 calc R
C31 C 0.0324(7) 1.3749(4) 0.1968(4) 0.169(6) Uani 1 1 d .
H31A H 0.0702 1.3874 0.1802 0.254 Uiso 1 1 calc R
H31B H 0.0111 1.4192 0.2061 0.254 Uiso 1 1 calc R
H31C H 0.0000 1.3465 0.1675 0.254 Uiso 1 1 calc R
C32 C 0.1136(4) 1.3700(4) 0.2950(6) 0.149(5) Uani 1 1 d .
H32A H 0.1287 1.3423 0.3321 0.223 Uiso 1 1 calc R
H32B H 0.0985 1.4178 0.3043 0.223 Uiso 1 1 calc R
H32C H 0.1506 1.3755 0.2758 0.223 Uiso 1 1 calc R
C33 C 0.2541(2) 0.6605(2) 0.3214(3) 0.0398(12) Uani 1 1 d .
C34 C 0.2521(2) 0.6486(3) 0.3828(3) 0.0415(12) Uani 1 1 d .
C35 C 0.2497(2) 0.5754(3) 0.4023(3) 0.0453(13) Uani 1 1 d .
H35 H 0.2501 0.5661 0.4428 0.054 Uiso 1 1 calc R
C36 C 0.2467(3) 0.5168(3) 0.3627(3) 0.0500(14) Uani 1 1 d .
H36 H 0.2494 0.4686 0.3770 0.060 Uiso 1 1 calc R
C37 C 0.2396(3) 0.5310(3) 0.3009(3) 0.0476(13) Uani 1 1 d .
H37 H 0.2335 0.4915 0.2739 0.057 Uiso 1 1 calc R
C38 C 0.2413(2) 0.6026(2) 0.2778(3) 0.0395(12) Uani 1 1 d .
C39 C 0.3046(3) 0.7962(3) 0.4594(3) 0.071(2) Uani 1 1 d .
H39A H 0.2885 0.8341 0.4821 0.107 Uiso 1 1 calc R
H39B H 0.3163 0.8177 0.4246 0.107 Uiso 1 1 calc R
H39C H 0.3440 0.7731 0.4850 0.107 Uiso 1 1 calc R
C40 C 0.2192(3) 0.6839(4) 0.5031(3) 0.0720(19) Uani 1 1 d .
H40A H 0.2605 0.6634 0.5279 0.108 Uiso 1 1 calc R
H40B H 0.1858 0.6456 0.4914 0.108 Uiso 1 1 calc R
H40C H 0.2022 0.7209 0.5259 0.108 Uiso 1 1 calc R
C41 C 0.1577(3) 0.7755(3) 0.3930(3) 0.0640(17) Uani 1 1 d .
H41A H 0.1466 0.8124 0.4194 0.096 Uiso 1 1 calc R
H41B H 0.1209 0.7409 0.3818 0.096 Uiso 1 1 calc R
H41C H 0.1650 0.7986 0.3569 0.096 Uiso 1 1 calc R
C42 C 0.2781(3) 0.6551(4) 0.1544(3) 0.0685(18) Uani 1 1 d .
H42A H 0.2991 0.6991 0.1740 0.103 Uiso 1 1 calc R
H42B H 0.2565 0.6656 0.1124 0.103 Uiso 1 1 calc R
H42C H 0.3123 0.6178 0.1563 0.103 Uiso 1 1 calc R
C43 C 0.1401(3) 0.6889(4) 0.1782(3) 0.0719(19) Uani 1 1 d .
H43A H 0.1029 0.6686 0.1921 0.108 Uiso 1 1 calc R
H43B H 0.1256 0.6982 0.1351 0.108 Uiso 1 1 calc R
H43C H 0.1546 0.7342 0.1993 0.108 Uiso 1 1 calc R
C44 C 0.1772(4) 0.5321(3) 0.1565(3) 0.078(2) Uani 1 1 d .
H44A H 0.2122 0.4953 0.1638 0.117 Uiso 1 1 calc R
H44B H 0.1604 0.5396 0.1133 0.117 Uiso 1 1 calc R
H44C H 0.1405 0.5160 0.1733 0.117 Uiso 1 1 calc R
C45 C 0.3923(4) 0.8426(4) 0.2422(4) 0.075(2) Uani 1 1 d .
C46 C 0.4468(5) 0.8023(4) 0.2444(5) 0.093(3) Uani 1 1 d .
C47 C 0.4899(3) 0.8044(4) 0.3007(6) 0.098(4) Uani 1 1 d .
C48 C 0.4586(5) 0.8519(5) 0.3385(4) 0.096(3) Uani 1 1 d .
C49 C 0.3966(4) 0.8743(3) 0.2999(5) 0.075(2) Uani 1 1 d .
C50 C 0.3341(6) 0.8568(6) 0.1873(6) 0.201(7) Uani 1 1 d .
H50A H 0.3242 0.9086 0.1843 0.302 Uiso 1 1 calc R
H50B H 0.2946 0.8302 0.1915 0.302 Uiso 1 1 calc R
H50C H 0.3466 0.8406 0.1511 0.302 Uiso 1 1 calc R
C51 C 0.4635(8) 0.7609(5) 0.1908(7) 0.224(9) Uani 1 1 d .
H51A H 0.4369 0.7166 0.1829 0.335 Uiso 1 1 calc R
H51B H 0.5111 0.7485 0.2008 0.335 Uiso 1 1 calc R
H51C H 0.4531 0.7916 0.1551 0.335 Uiso 1 1 calc R
C52 C 0.5602(4) 0.7683(6) 0.3232(8) 0.241(10) Uani 1 1 d .
H52A H 0.5565 0.7163 0.3153 0.361 Uiso 1 1 calc R
H52B H 0.5769 0.7766 0.3662 0.361 Uiso 1 1 calc R
H52C H 0.5913 0.7896 0.3020 0.361 Uiso 1 1 calc R
C53 C 0.4862(9) 0.8757(7) 0.4032(5) 0.288(12) Uani 1 1 d .
H53A H 0.5294 0.8524 0.4195 0.432 Uiso 1 1 calc R
H53B H 0.4550 0.8618 0.4271 0.432 Uiso 1 1 calc R
H53C H 0.4919 0.9283 0.4047 0.432 Uiso 1 1 calc R
C54 C 0.3444(5) 0.9265(4) 0.3146(7) 0.198(8) Uani 1 1 d .
H54A H 0.3344 0.9649 0.2844 0.297 Uiso 1 1 calc R
H54B H 0.3622 0.9478 0.3541 0.297 Uiso 1 1 calc R
H54C H 0.3034 0.8998 0.3144 0.297 Uiso 1 1 calc R
C55 C 0.4051(2) 0.6532(3) 0.2835(3) 0.0417(12) Uani 1 1 d .
C56 C 0.4432(3) 0.5225(3) 0.2581(3) 0.0591(17) Uani 1 1 d .
C57 C 0.3896(4) 0.4777(4) 0.2161(4) 0.105(3) Uani 1 1 d .
H57A H 0.3517 0.4709 0.2339 0.157 Uiso 1 1 calc R
H57B H 0.4081 0.4305 0.2095 0.157 Uiso 1 1 calc R
H57C H 0.3747 0.5029 0.1777 0.157 Uiso 1 1 calc R
C58 C 0.4633(6) 0.4843(4) 0.3222(5) 0.133(4) Uani 1 1 d .
H58A H 0.4932 0.5160 0.3507 0.200 Uiso 1 1 calc R
H58B H 0.4861 0.4386 0.3190 0.200 Uiso 1 1 calc R
H58C H 0.4231 0.4748 0.3360 0.200 Uiso 1 1 calc R
C59 C 0.5053(4) 0.5337(4) 0.2358(5) 0.122(4) Uani 1 1 d .
H59A H 0.4926 0.5480 0.1937 0.183 Uiso 1 1 calc R
H59B H 0.5309 0.4886 0.2400 0.183 Uiso 1 1 calc R
H59C H 0.5328 0.5717 0.2594 0.183 Uiso 1 1 calc R
C60 C 0.4167(3) 0.7104(3) 0.3905(3) 0.0485(14) Uani 1 1 d .
C61 C 0.4723(3) 0.6554(4) 0.4982(3) 0.0682(18) Uani 1 1 d .
C62 C 0.4208(4) 0.6123(4) 0.5245(4) 0.094(3) Uani 1 1 d .
H62A H 0.3876 0.6457 0.5330 0.142 Uiso 1 1 calc R
H62B H 0.4442 0.5882 0.5615 0.142 Uiso 1 1 calc R
H62C H 0.3985 0.5761 0.4954 0.142 Uiso 1 1 calc R
C63 C 0.5032(4) 0.7186(5) 0.5398(4) 0.117(3) Uani 1 1 d .
H63A H 0.5369 0.7429 0.5235 0.175 Uiso 1 1 calc R
H63B H 0.5240 0.6999 0.5797 0.175 Uiso 1 1 calc R
H63C H 0.4681 0.7531 0.5424 0.175 Uiso 1 1 calc R
C64 C 0.5272(4) 0.6045(5) 0.4878(4) 0.116(3) Uani 1 1 d .
H64A H 0.5066 0.5628 0.4642 0.174 Uiso 1 1 calc R
H64B H 0.5547 0.5880 0.5264 0.174 Uiso 1 1 calc R
H64C H 0.5552 0.6304 0.4661 0.174 Uiso 1 1 calc R
C65 C 0.0957(10) 0.9791(10) 0.4705(9) 0.230(7) Uiso 1 1 d .
C66 C 0.1661(14) 1.0184(11) 0.4817(10) 0.257(9) Uiso 1 1 d .
C67 C 0.2336(18) 1.0098(14) 0.4863(13) 0.313(13) Uiso 1 1 d .
C68 C 0.2884(14) 1.0409(11) 0.4884(10) 0.238(8) Uiso 1 1 d .
C69 C 0.3592(17) 1.0369(15) 0.4873(13) 0.332(12) Uiso 1 1 d .
C70 C 0.3929(16) 0.9687(19) 0.5295(16) 0.412(17) Uiso 1 1 d .
N1 N 0.0676(2) 1.1877(3) 0.0608(2) 0.0569(13) Uani 1 1 d .
N2 N 0.0826(2) 1.2600(2) 0.2366(2) 0.0505(12) Uani 1 1 d .
N3 N 0.4158(2) 0.5937(2) 0.2679(2) 0.0529(12) Uani 1 1 d .
N4 N 0.4359(2) 0.6863(3) 0.4406(3) 0.0601(13) Uani 1 1 d .
Si1 Si 0.28582(7) 1.22425(8) 0.30603(8) 0.0452(4) Uani 1 1 d .
Si2 Si 0.25816(8) 1.12022(9) 0.06600(8) 0.0511(4) Uani 1 1 d .
Si3 Si 0.23658(8) 0.72637(9) 0.43350(9) 0.0534(4) Uani 1 1 d .
Si4 Si 0.21306(8) 0.62138(9) 0.19382(8) 0.0510(4) Uani 1 1 d .
S1 S 0.21966(6) 1.10053(6) 0.20022(6) 0.0382(3) Uani 1 1 d .
S2 S 0.27342(6) 0.74978(6) 0.29760(7) 0.0450(4) Uani 1 1 d .
Ru1 Ru 0.096437(18) 1.105311(19) 0.18430(2) 0.03603(14) Uani 1 1 d .
Ru2 Ru 0.39662(2) 0.75209(2) 0.31117(2) 0.04135(16) Uani 1 1 d .

loop_
_atom_site_aniso_label
_atom_site_aniso_U_11
_atom_site_aniso_U_22
_atom_site_aniso_U_33
_atom_site_aniso_U_23
_atom_site_aniso_U_13
_atom_site_aniso_U_12
C1 0.022(2) 0.033(2) 0.051(3) -0.002(2) 0.006(2) -0.0013(18)
C2 0.032(2) 0.037(3) 0.053(4) 0.000(2) 0.013(2) 0.002(2)
C3 0.047(3) 0.033(3) 0.065(4) -0.007(3) 0.013(3) -0.004(2)
C4 0.057(3) 0.036(3) 0.061(4) 0.009(3) 0.011(3) -0.007(2)
C5 0.052(3) 0.046(3) 0.046(4) -0.004(3) 0.012(3) -0.014(2)
C6 0.035(3) 0.045(3) 0.051(4) 0.000(3) 0.013(2) -0.004(2)
C7 0.049(3) 0.070(4) 0.047(4) -0.002(3) 0.010(3) -0.003(3)
C8 0.059(4) 0.059(4) 0.055(4) -0.014(3) 0.000(3) -0.006(3)
C9 0.049(3) 0.057(3) 0.064(4) 0.004(3) 0.000(3) 0.006(3)
C10 0.068(4) 0.070(4) 0.079(5) 0.002(4) 0.035(4) 0.021(3)
C11 0.094(5) 0.082(4) 0.053(4) -0.008(4) 0.030(4) -0.008(4)
C12 0.075(4) 0.055(3) 0.070(5) -0.022(3) 0.022(4) -0.010(3)
C13 0.046(3) 0.024(2) 0.077(5) 0.004(3) 0.020(3) -0.003(2)
C14 0.047(3) 0.040(3) 0.066(4) -0.002(3) 0.006(3) -0.013(2)
C15 0.037(3) 0.034(3) 0.073(4) 0.007(3) 0.015(3) -0.004(2)
C16 0.044(3) 0.040(3) 0.056(4) 0.004(3) 0.017(3) -0.009(2)
C17 0.042(3) 0.037(3) 0.066(4) 0.014(3) 0.011(3) -0.007(2)
C18 0.080(4) 0.035(3) 0.114(6) -0.004(3) 0.041(4) 0.005(3)
C19 0.091(5) 0.064(4) 0.073(5) -0.008(4) -0.016(4) -0.031(4)
C20 0.035(3) 0.056(4) 0.133(7) 0.015(4) 0.015(4) 0.005(3)
C21 0.087(5) 0.067(4) 0.079(5) -0.008(4) 0.049(4) -0.018(4)
C22 0.055(4) 0.061(4) 0.086(5) 0.043(4) -0.006(3) 0.001(3)
C23 0.038(3) 0.033(3) 0.058(4) -0.007(3) 0.002(3) -0.004(2)
C24 0.076(4) 0.058(4) 0.055(4) 0.015(3) 0.007(4) 0.014(3)
C25 0.119(8) 0.162(9) 0.091(7) 0.060(6) 0.034(6) 0.027(6)
C26 0.38(2) 0.077(6) 0.106(9) 0.033(6) 0.059(10) 0.090(9)
C27 0.094(7) 0.186(11) 0.161(11) 0.094(9) -0.058(7) -0.027(7)
C28 0.033(3) 0.039(3) 0.046(3) 0.013(2) 0.007(2) 0.004(2)
C29 0.053(3) 0.030(3) 0.071(4) -0.008(3) 0.013(3) 0.000(2)
C30 0.129(7) 0.068(5) 0.218(12) -0.023(6) 0.116(8) 0.008(5)
C31 0.350(18) 0.061(5) 0.097(8) 0.004(5) 0.057(9) 0.097(8)
C32 0.077(6) 0.078(5) 0.275(15) -0.100(7) 0.014(7) -0.003(4)
C33 0.031(2) 0.032(2) 0.056(4) 0.005(2) 0.011(2) 0.001(2)
C34 0.032(3) 0.035(2) 0.056(4) 0.002(2) 0.009(2) -0.002(2)
C35 0.040(3) 0.046(3) 0.051(4) -0.001(3) 0.014(3) -0.005(2)
C36 0.056(3) 0.031(3) 0.062(4) 0.007(3) 0.014(3) -0.002(2)
C37 0.043(3) 0.036(3) 0.064(4) -0.006(3) 0.013(3) -0.002(2)
C38 0.035(3) 0.033(2) 0.050(3) 0.003(2) 0.011(2) 0.001(2)
C39 0.067(4) 0.061(4) 0.089(5) -0.035(4) 0.023(4) -0.013(3)
C40 0.074(4) 0.073(4) 0.075(5) -0.017(4) 0.029(4) -0.005(3)
C41 0.056(4) 0.050(3) 0.091(5) -0.005(3) 0.026(4) 0.007(3)
C42 0.068(4) 0.083(4) 0.056(4) 0.013(4) 0.018(3) 0.001(3)
C43 0.048(3) 0.078(4) 0.080(5) 0.024(4) -0.001(3) 0.006(3)
C44 0.093(5) 0.072(4) 0.056(4) -0.008(4) -0.006(4) -0.011(4)
C45 0.084(5) 0.041(3) 0.096(6) 0.033(4) 0.014(5) -0.013(3)
C46 0.111(7) 0.052(4) 0.143(9) 0.028(5) 0.084(7) -0.001(5)
C47 0.034(3) 0.058(4) 0.203(11) 0.060(6) 0.031(5) 0.001(3)
C48 0.117(7) 0.073(5) 0.085(6) 0.017(4) 0.001(5) -0.065(5)
C49 0.072(4) 0.025(3) 0.145(8) -0.001(4) 0.062(5) -0.006(3)
C50 0.218(13) 0.135(9) 0.186(13) 0.120(9) -0.074(10) -0.073(9)
C51 0.41(2) 0.097(7) 0.275(18) -0.020(9) 0.297(19) -0.043(10)
C52 0.047(5) 0.142(8) 0.53(3) 0.190(13) 0.070(9) 0.016(5)
C53 0.49(3) 0.236(14) 0.090(9) 0.008(9) -0.028(12) -0.299(18)
C54 0.193(11) 0.038(4) 0.44(2) 0.004(7) 0.232(14) 0.015(5)
C55 0.033(3) 0.040(3) 0.052(4) 0.014(3) 0.009(2) 0.004(2)
C56 0.053(3) 0.038(3) 0.084(5) -0.011(3) 0.014(3) 0.007(3)
C57 0.076(5) 0.061(4) 0.164(9) -0.050(5) 0.003(5) 0.005(4)
C58 0.199(11) 0.062(5) 0.125(9) 0.020(5) 0.015(8) 0.040(6)
C59 0.084(5) 0.077(5) 0.230(12) -0.039(6) 0.086(7) 0.005(4)
C60 0.041(3) 0.032(3) 0.071(4) -0.004(3) 0.013(3) -0.002(2)
C61 0.056(4) 0.088(5) 0.056(4) 0.012(4) 0.006(3) 0.008(3)
C62 0.073(5) 0.125(7) 0.086(6) 0.053(5) 0.020(4) 0.016(4)
C63 0.102(7) 0.149(8) 0.077(6) -0.014(6) -0.020(5) -0.011(6)
C64 0.081(6) 0.153(8) 0.120(8) 0.053(7) 0.035(5) 0.045(5)
N1 0.054(3) 0.058(3) 0.055(3) 0.011(3) 0.006(2) 0.000(2)
N2 0.048(3) 0.034(2) 0.073(4) -0.004(2) 0.022(3) 0.0054(19)
N3 0.051(3) 0.035(2) 0.075(4) -0.004(2) 0.020(3) 0.005(2)
N4 0.055(3) 0.065(3) 0.059(4) 0.002(3) 0.010(3) -0.004(2)
Si1 0.0393(8) 0.0450(8) 0.0501(10) -0.0055(7) 0.0089(7) -0.0029(6)
Si2 0.0522(9) 0.0523(9) 0.0528(11) -0.0078(8) 0.0204(8) -0.0013(7)
Si3 0.0467(9) 0.0473(8) 0.0686(12) -0.0110(8) 0.0191(8) -0.0014(7)
Si4 0.0481(9) 0.0481(8) 0.0539(11) 0.0023(8) 0.0067(8) 0.0002(7)
S1 0.0335(6) 0.0297(6) 0.0509(8) 0.0009(5) 0.0098(6) -0.0003(5)
S2 0.0388(7) 0.0291(6) 0.0685(10) 0.0045(6) 0.0158(7) 0.0012(5)
Ru1 0.0324(2) 0.0264(2) 0.0483(3) 0.00048(17) 0.00797(19) -0.00121(15)
Ru2 0.0385(2) 0.0273(2) 0.0603(3) 0.00479(18) 0.0160(2) 0.00088(16)

loop_
_atom_type_symbol
_atom_type_description
_atom_type_scat_dispersion_real
_atom_type_scat_dispersion_imag
_atom_type_scat_source
C C 0.0033 0.0016 'International Tables Vol C Tables 4.2.6.8 and 6.1.1.4'
H H 0.0000 0.0000 'International Tables Vol C Tables 4.2.6.8 and 6.1.1.4'
N N 0.0061 0.0033 'International Tables Vol C Tables 4.2.6.8 and 6.1.1.4'
Si Si 0.0817 0.0704 'International Tables Vol C Tables 4.2.6.8 and 6.1.1.4'
S S 0.1246 0.1234 'International Tables Vol C Tables 4.2.6.8 and 6.1.1.4'
Ru Ru -1.2594 0.8363 'International Tables Vol C Tables 4.2.6.8 and 6.1.1.4'

loop_
_geom_angle_atom_site_label_1
_geom_angle_atom_site_label_2
_geom_angle_atom_site_label_3
_geom_angle
C2 C1 C6 122.2(4)
C2 C1 S1 118.5(4)
C6 C1 S1 119.2(4)
C1 C2 C3 116.7(5)
C1 C2 Si1 122.1(4)
C3 C2 Si1 120.1(4)
C4 C3 C2 121.9(5)
C4 C3 H3 119.1
C2 C3 H3 119.1
C3 C4 C5 119.7(5)
C3 C4 H4 120.1
C5 C4 H4 120.1
C6 C5 C4 120.8(5)
C6 C5 H5 119.6
C4 C5 H5 119.6
C5 C6 C1 117.5(5)
C5 C6 Si2 120.0(4)
C1 C6 Si2 121.5(4)
Si1 C7 H7A 109.5
Si1 C7 H7B 109.5
H7A C7 H7B 109.5
Si1 C7 H7C 109.5
H7A C7 H7C 109.5
H7B C7 H7C 109.5
Si1 C8 H8A 109.5
Si1 C8 H8B 109.5
H8A C8 H8B 109.5
Si1 C8 H8C 109.5
H8A C8 H8C 109.5
H8B C8 H8C 109.5
Si1 C9 H9A 109.5
Si1 C9 H9B 109.5
H9A C9 H9B 109.5
Si1 C9 H9C 109.5
H9A C9 H9C 109.5
H9B C9 H9C 109.5
Si2 C10 H10A 109.5
Si2 C10 H10B 109.5
H10A C10 H10B 109.5
Si2 C10 H10C 109.5
H10A C10 H10C 109.5
H10B C10 H10C 109.5
Si2 C11 H11A 109.5
Si2 C11 H11B 109.5
H11A C11 H11B 109.5
Si2 C11 H11C 109.5
H11A C11 H11C 109.5
H11B C11 H11C 109.5
Si2 C12 H12A 109.5
Si2 C12 H12B 109.5
H12A C12 H12B 109.5
Si2 C12 H12C 109.5
H12A C12 H12C 109.5
H12B C12 H12C 109.5
C14 C13 C17 106.2(5)
C14 C13 C18 128.6(6)
C17 C13 C18 124.9(5)
C14 C13 Ru1 70.1(3)
C17 C13 Ru1 72.1(3)
C18 C13 Ru1 126.4(4)
C13 C14 C15 109.2(5)
C13 C14 C19 125.5(6)
C15 C14 C19 125.3(6)
C13 C14 Ru1 72.8(3)
C15 C14 Ru1 71.2(3)
C19 C14 Ru1 124.6(4)
C16 C15 C14 107.7(5)
C16 C15 C20 125.6(6)
C14 C15 C20 126.5(6)
C16 C15 Ru1 72.5(3)
C14 C15 Ru1 71.0(3)
C20 C15 Ru1 126.2(4)
C15 C16 C17 108.1(5)
C15 C16 C21 125.4(5)
C17 C16 C21 126.3(6)
C15 C16 Ru1 70.5(3)
C17 C16 Ru1 72.7(3)
C21 C16 Ru1 126.3(4)
C16 C17 C13 108.7(5)
C16 C17 C22 126.8(6)
C13 C17 C22 124.5(5)
C16 C17 Ru1 70.7(3)
C13 C17 Ru1 70.5(3)
C22 C17 Ru1 125.7(4)
C13 C18 H18A 109.5
C13 C18 H18B 109.5
H18A C18 H18B 109.5
C13 C18 H18C 109.5
H18A C18 H18C 109.5
H18B C18 H18C 109.5
C14 C19 H19A 109.5
C14 C19 H19B 109.5
H19A C19 H19B 109.5
C14 C19 H19C 109.5
H19A C19 H19C 109.5
H19B C19 H19C 109.5
C15 C20 H20A 109.5
C15 C20 H20B 109.5
H20A C20 H20B 109.5
C15 C20 H20C 109.5
H20A C20 H20C 109.5
H20B C20 H20C 109.5
C16 C21 H21A 109.5
C16 C21 H21B 109.5
H21A C21 H21B 109.5
C16 C21 H21C 109.5
H21A C21 H21C 109.5
H21B C21 H21C 109.5
C17 C22 H22A 109.5
C17 C22 H22B 109.5
H22A C22 H22B 109.5
C17 C22 H22C 109.5
H22A C22 H22C 109.5
H22B C22 H22C 109.5
N1 C23 Ru1 175.3(5)
N1 C24 C27 107.9(6)
N1 C24 C25 109.8(6)
C27 C24 C25 112.5(8)
N1 C24 C26 107.2(6)
C27 C24 C26 110.3(9)
C25 C24 C26 109.0(8)
C24 C25 H25A 109.5
C24 C25 H25B 109.5
H25A C25 H25B 109.5
C24 C25 H25C 109.5
H25A C25 H25C 109.5
H25B C25 H25C 109.5
C24 C26 H26A 109.5
C24 C26 H26B 109.5
H26A C26 H26B 109.5
C24 C26 H26C 109.5
H26A C26 H26C 109.5
H26B C26 H26C 109.5
C24 C27 H27A 109.5
C24 C27 H27B 109.5
H27A C27 H27B 109.5
C24 C27 H27C 109.5
H27A C27 H27C 109.5
H27B C27 H27C 109.5
N2 C28 Ru1 174.7(4)
N2 C29 C32 108.5(5)
N2 C29 C30 108.2(5)
C32 C29 C30 112.5(8)
N2 C29 C31 108.1(5)
C32 C29 C31 109.4(7)
C30 C29 C31 110.0(8)
C29 C30 H30A 109.5
C29 C30 H30B 109.5
H30A C30 H30B 109.5
C29 C30 H30C 109.5
H30A C30 H30C 109.5
H30B C30 H30C 109.5
C29 C31 H31A 109.5
C29 C31 H31B 109.5
H31A C31 H31B 109.5
C29 C31 H31C 109.5
H31A C31 H31C 109.5
H31B C31 H31C 109.5
C29 C32 H32A 109.5
C29 C32 H32B 109.5
H32A C32 H32B 109.5
C29 C32 H32C 109.5
H32A C32 H32C 109.5
H32B C32 H32C 109.5
C34 C33 C38 121.6(4)
C34 C33 S2 119.8(4)
C38 C33 S2 118.6(4)
C35 C34 C33 117.6(5)
C35 C34 Si3 119.4(4)
C33 C34 Si3 122.0(4)
C36 C35 C34 121.5(5)
C36 C35 H35 119.2
C34 C35 H35 119.2
C35 C36 C37 119.0(5)
C35 C36 H36 120.5
C37 C36 H36 120.5
C36 C37 C38 122.6(5)
C36 C37 H37 118.7
C38 C37 H37 118.7
C37 C38 C33 116.3(5)
C37 C38 Si4 121.1(4)
C33 C38 Si4 121.8(3)
Si3 C39 H39A 109.5
Si3 C39 H39B 109.5
H39A C39 H39B 109.5
Si3 C39 H39C 109.5
H39A C39 H39C 109.5
H39B C39 H39C 109.5
Si3 C40 H40A 109.5
Si3 C40 H40B 109.5
H40A C40 H40B 109.5
Si3 C40 H40C 109.5
H40A C40 H40C 109.5
H40B C40 H40C 109.5
Si3 C41 H41A 109.5
Si3 C41 H41B 109.5
H41A C41 H41B 109.5
Si3 C41 H41C 109.5
H41A C41 H41C 109.5
H41B C41 H41C 109.5
Si4 C42 H42A 109.5
Si4 C42 H42B 109.5
H42A C42 H42B 109.5
Si4 C42 H42C 109.5
H42A C42 H42C 109.5
H42B C42 H42C 109.5
Si4 C43 H43A 109.5
Si4 C43 H43B 109.5
H43A C43 H43B 109.5
Si4 C43 H43C 109.5
H43A C43 H43C 109.5
H43B C43 H43C 109.5
Si4 C44 H44A 109.5
Si4 C44 H44B 109.5
H44A C44 H44B 109.5
Si4 C44 H44C 109.5
H44A C44 H44C 109.5
H44B C44 H44C 109.5
C46 C45 C49 109.5(8)
C46 C45 C50 127.2(11)
C49 C45 C50 123.3(9)
C46 C45 Ru2 71.3(4)
C49 C45 Ru2 71.0(4)
C50 C45 Ru2 125.7(5)
C45 C46 C47 111.0(9)
C45 C46 C51 126.2(12)
C47 C46 C51 122.7(11)
C45 C46 Ru2 74.4(4)
C47 C46 Ru2 70.7(4)
C51 C46 Ru2 124.5(5)
C46 C47 C48 107.1(7)
C46 C47 C52 128.8(12)
C48 C47 C52 124.0(12)
C46 C47 Ru2 73.4(4)
C48 C47 Ru2 71.3(4)
C52 C47 Ru2 122.5(5)
C49 C48 C47 104.9(7)
C49 C48 C53 126.0(13)
C47 C48 C53 129.0(13)
C49 C48 Ru2 72.7(4)
C47 C48 Ru2 69.6(4)
C53 C48 Ru2 124.2(5)
C48 C49 C45 107.4(6)
C48 C49 C54 127.6(11)
C45 C49 C54 124.9(10)
C48 C49 Ru2 70.4(4)
C45 C49 Ru2 72.4(3)
C54 C49 Ru2 125.1(5)
C45 C50 H50A 109.5
C45 C50 H50B 109.5
H50A C50 H50B 109.5
C45 C50 H50C 109.5
H50A C50 H50C 109.5
H50B C50 H50C 109.5
C46 C51 H51A 109.5
C46 C51 H51B 109.5
H51A C51 H51B 109.5
C46 C51 H51C 109.5
H51A C51 H51C 109.5
H51B C51 H51C 109.5
C47 C52 H52A 109.5
C47 C52 H52B 109.5
H52A C52 H52B 109.5
C47 C52 H52C 109.5
H52A C52 H52C 109.5
H52B C52 H52C 109.5
C48 C53 H53A 109.5
C48 C53 H53B 109.5
H53A C53 H53B 109.5
C48 C53 H53C 109.5
H53A C53 H53C 109.5
H53B C53 H53C 109.5
C49 C54 H54A 109.5
C49 C54 H54B 109.5
H54A C54 H54B 109.5
C49 C54 H54C 109.5
H54A C54 H54C 109.5
H54B C54 H54C 109.5
N3 C55 Ru2 174.6(4)
N3 C56 C59 108.7(5)
N3 C56 C57 109.7(5)
C59 C56 C57 113.7(7)
N3 C56 C58 106.0(6)
C59 C56 C58 109.1(7)
C57 C56 C58 109.3(6)
C56 C57 H57A 109.5
C56 C57 H57B 109.5
H57A C57 H57B 109.5
C56 C57 H57C 109.5
H57A C57 H57C 109.5
H57B C57 H57C 109.5
C56 C58 H58A 109.5
C56 C58 H58B 109.5
H58A C58 H58B 109.5
C56 C58 H58C 109.5
H58A C58 H58C 109.5
H58B C58 H58C 109.5
C56 C59 H59A 109.5
C56 C59 H59B 109.5
H59A C59 H59B 109.5
C56 C59 H59C 109.5
H59A C59 H59C 109.5
H59B C59 H59C 109.5
N4 C60 Ru2 173.4(5)
N4 C61 C64 109.2(6)
N4 C61 C63 107.8(6)
C64 C61 C63 110.7(7)
N4 C61 C62 107.6(5)
C64 C61 C62 110.3(6)
C63 C61 C62 111.1(7)
C61 C62 H62A 109.5
C61 C62 H62B 109.5
H62A C62 H62B 109.5
C61 C62 H62C 109.5
H62A C62 H62C 109.5
H62B C62 H62C 109.5
C61 C63 H63A 109.5
C61 C63 H63B 109.5
H63A C63 H63B 109.5
C61 C63 H63C 109.5
H63A C63 H63C 109.5
H63B C63 H63C 109.5
C61 C64 H64A 109.5
C61 C64 H64B 109.5
H64A C64 H64B 109.5
C61 C64 H64C 109.5
H64A C64 H64C 109.5
H64B C64 H64C 109.5
C67 C66 C65 146(2)
C68 C67 C66 146(3)
C67 C68 C69 150(3)
C68 C69 C70 108(2)
C23 N1 C24 165.9(6)
C28 N2 C29 167.8(5)
C55 N3 C56 167.5(6)
C60 N4 C61 168.3(6)
C7 Si1 C9 109.0(3)
C7 Si1 C2 118.9(2)
C9 Si1 C2 108.7(3)
C7 Si1 C8 106.7(3)
C9 Si1 C8 106.4(3)
C2 Si1 C8 106.5(3)
C12 Si2 C10 109.1(3)
C12 Si2 C11 106.0(3)
C10 Si2 C11 107.2(3)
C12 Si2 C6 118.2(3)
C10 Si2 C6 108.4(3)
C11 Si2 C6 107.5(3)
C39 Si3 C41 107.9(3)
C39 Si3 C40 107.2(3)
C41 Si3 C40 107.1(3)
C39 Si3 C34 118.6(3)
C41 Si3 C34 108.1(3)
C40 Si3 C34 107.3(3)
C42 Si4 C38 117.9(3)
C42 Si4 C43 108.2(3)
C38 Si4 C43 109.7(3)
C42 Si4 C44 107.9(3)
C38 Si4 C44 106.6(3)
C43 Si4 C44 106.0(3)
C1 S1 Ru1 105.83(14)
C33 S2 Ru2 105.81(15)
C23 Ru1 C28 84.4(2)
C23 Ru1 C14 95.6(2)
C28 Ru1 C14 136.2(2)
C23 Ru1 C15 108.9(2)
C28 Ru1 C15 101.0(2)
C14 Ru1 C15 37.7(2)
C23 Ru1 C16 145.0(2)
C28 Ru1 C16 93.9(2)
C14 Ru1 C16 62.1(2)
C15 Ru1 C16 37.0(2)
C23 Ru1 C13 116.6(2)
C28 Ru1 C13 156.1(2)
C14 Ru1 C13 37.08(19)
C15 Ru1 C13 62.76(18)
C16 Ru1 C13 62.5(2)
C23 Ru1 C17 153.8(2)
C28 Ru1 C17 120.5(2)
C14 Ru1 C17 61.5(2)
C15 Ru1 C17 61.54(19)
C16 Ru1 C17 36.66(19)
C13 Ru1 C17 37.4(2)
C23 Ru1 S1 94.53(15)
C28 Ru1 S1 97.42(14)
C14 Ru1 S1 126.14(15)
C15 Ru1 S1 151.33(13)
C16 Ru1 S1 120.29(14)
C13 Ru1 S1 92.39(14)
C17 Ru1 S1 90.16(13)
C60 Ru2 C55 85.4(2)
C60 Ru2 C47 106.7(3)
C55 Ru2 C47 102.8(3)
C60 Ru2 C48 95.0(3)
C55 Ru2 C48 140.2(3)
C47 Ru2 C48 39.0(3)
C60 Ru2 C46 141.4(3)
C55 Ru2 C46 93.9(3)
C47 Ru2 C46 35.9(3)
C48 Ru2 C46 61.8(3)
C60 Ru2 C49 119.9(3)
C55 Ru2 C49 152.6(3)
C47 Ru2 C49 62.0(2)
C48 Ru2 C49 36.9(3)
C46 Ru2 C49 60.0(3)
C60 Ru2 C45 155.3(3)
C55 Ru2 C45 116.5(3)
C47 Ru2 C45 59.6(3)
C48 Ru2 C45 61.1(3)
C46 Ru2 C45 34.3(3)
C49 Ru2 C45 36.6(3)
C60 Ru2 S2 94.93(16)
C55 Ru2 S2 96.55(14)
C47 Ru2 S2 151.87(19)
C48 Ru2 S2 123.0(3)
C46 Ru2 S2 123.4(3)
C49 Ru2 S2 91.79(17)
C45 Ru2 S2 93.6(2)

loop_
_geom_bond_atom_site_label_1
_geom_bond_atom_site_label_2
_geom_bond_distance
C1 C2 1.401(7)
C1 C6 1.417(7)
C1 S1 1.786(5)
C2 C3 1.412(7)
C2 Si1 1.882(6)
C3 C4 1.373(8)
C3 H3 0.9300
C4 C5 1.403(7)
C4 H4 0.9300
C5 C6 1.398(7)
C5 H5 0.9300
C6 Si2 1.891(5)
C7 Si1 1.866(6)
C7 H7A 0.9600
C7 H7B 0.9600
C7 H7C 0.9600
C8 Si1 1.886(5)
C8 H8A 0.9600
C8 H8B 0.9600
C8 H8C 0.9600
C9 Si1 1.868(5)
C9 H9A 0.9600
C9 H9B 0.9600
C9 H9C 0.9600
C10 Si2 1.867(6)
C10 H10A 0.9600
C10 H10B 0.9600
C10 H10C 0.9600
C11 Si2 1.876(7)
C11 H11A 0.9600
C11 H11B 0.9600
C11 H11C 0.9600
C12 Si2 1.862(6)
C12 H12A 0.9600
C12 H12B 0.9600
C12 H12C 0.9600
C13 C14 1.415(7)
C13 C17 1.443(8)
C13 C18 1.510(8)
C13 Ru1 2.242(5)
C14 C15 1.429(8)
C14 C19 1.535(8)
C14 Ru1 2.207(5)
C15 C16 1.412(8)
C15 C20 1.508(7)
C15 Ru1 2.210(5)
C16 C17 1.415(7)
C16 C21 1.499(8)
C16 Ru1 2.237(5)
C17 C22 1.505(7)
C17 Ru1 2.263(5)
C18 H18A 0.9600
C18 H18B 0.9600
C18 H18C 0.9600
C19 H19A 0.9600
C19 H19B 0.9600
C19 H19C 0.9600
C20 H20A 0.9600
C20 H20B 0.9600
C20 H20C 0.9600
C21 H21A 0.9600
C21 H21B 0.9600
C21 H21C 0.9600
C22 H22A 0.9600
C22 H22B 0.9600
C22 H22C 0.9600
C23 N1 1.172(7)
C23 Ru1 1.923(6)
C24 N1 1.433(7)
C24 C27 1.457(10)
C24 C25 1.485(11)
C24 C26 1.486(10)
C25 H25A 0.9600
C25 H25B 0.9600
C25 H25C 0.9600
C26 H26A 0.9600
C26 H26B 0.9600
C26 H26C 0.9600
C27 H27A 0.9600
C27 H27B 0.9600
C27 H27C 0.9600
C28 N2 1.163(6)
C28 Ru1 1.925(5)
C29 N2 1.472(6)
C29 C32 1.473(9)
C29 C30 1.475(9)
C29 C31 1.489(10)
C30 H30A 0.9600
C30 H30B 0.9600
C30 H30C 0.9600
C31 H31A 0.9600
C31 H31B 0.9600
C31 H31C 0.9600
C32 H32A 0.9600
C32 H32B 0.9600
C32 H32C 0.9600
C33 C34 1.416(7)
C33 C38 1.418(7)
C33 S2 1.781(5)
C34 C35 1.403(7)
C34 Si3 1.893(5)
C35 C36 1.382(7)
C35 H35 0.9300
C36 C37 1.391(8)
C36 H36 0.9300
C37 C38 1.404(7)
C37 H37 0.9300
C38 Si4 1.874(6)
C39 Si3 1.857(6)
C39 H39A 0.9600
C39 H39B 0.9600
C39 H39C 0.9600
C40 Si3 1.863(7)
C40 H40A 0.9600
C40 H40B 0.9600
C40 H40C 0.9600
C41 Si3 1.861(6)
C41 H41A 0.9600
C41 H41B 0.9600
C41 H41C 0.9600
C42 Si4 1.869(6)
C42 H42A 0.9600
C42 H42B 0.9600
C42 H42C 0.9600
C43 Si4 1.885(6)
C43 H43A 0.9600
C43 H43B 0.9600
C43 H43C 0.9600
C44 Si4 1.887(6)
C44 H44A 0.9600
C44 H44B 0.9600
C44 H44C 0.9600
C45 C46 1.316(10)
C45 C49 1.408(11)
C45 C50 1.508(11)
C45 Ru2 2.251(6)
C46 C47 1.355(13)
C46 C51 1.534(13)
C46 Ru2 2.214(7)
C47 C48 1.464(13)
C47 C52 1.537(10)
C47 Ru2 2.180(6)
C48 C49 1.402(11)
C48 C53 1.495(13)
C48 Ru2 2.203(6)
C49 C54 1.517(9)
C49 Ru2 2.232(5)
C50 H50A 0.9600
C50 H50B 0.9600
C50 H50C 0.9600
C51 H51A 0.9600
C51 H51B 0.9600
C51 H51C 0.9600
C52 H52A 0.9600
C52 H52B 0.9600
C52 H52C 0.9600
C53 H53A 0.9600
C53 H53B 0.9600
C53 H53C 0.9600
C54 H54A 0.9600
C54 H54B 0.9600
C54 H54C 0.9600
C55 N3 1.172(6)
C55 Ru2 1.922(5)
C56 N3 1.445(6)
C56 C59 1.482(9)
C56 C57 1.495(9)
C56 C58 1.565(11)
C57 H57A 0.9600
C57 H57B 0.9600
C57 H57C 0.9600
C58 H58A 0.9600
C58 H58B 0.9600
C58 H58C 0.9600
C59 H59A 0.9600
C59 H59B 0.9600
C59 H59C 0.9600
C60 N4 1.186(7)
C60 Ru2 1.896(7)
C61 N4 1.443(8)
C61 C64 1.509(9)
C61 C63 1.517(10)
C61 C62 1.537(9)
C62 H62A 0.9600
C62 H62B 0.9600
C62 H62C 0.9600
C63 H63A 0.9600
C63 H63B 0.9600
C63 H63C 0.9600
C64 H64A 0.9600
C64 H64B 0.9600
C64 H64C 0.9600
C65 C66 1.56(2)
C66 C67 1.35(3)
C67 C68 1.24(3)
C68 C69 1.44(3)
C69 C70 1.61(3)
S1 Ru1 2.4354(12)
S2 Ru2 2.4398(13)

loop_
_geom_torsion_atom_site_label_1
_geom_torsion_atom_site_label_2
_geom_torsion_atom_site_label_3
_geom_torsion_atom_site_label_4
_geom_torsion
C6 C1 C2 C3 11.1(7)
S1 C1 C2 C3 -169.0(3)
C6 C1 C2 Si1 -157.3(4)
S1 C1 C2 Si1 22.6(5)
C1 C2 C3 C4 -2.3(7)
Si1 C2 C3 C4 166.3(4)
C2 C3 C4 C5 -6.9(8)
C3 C4 C5 C6 7.6(8)
C4 C5 C6 C1 0.7(7)
C4 C5 C6 Si2 -167.7(4)
C2 C1 C6 C5 -10.3(7)
S1 C1 C6 C5 169.7(4)
C2 C1 C6 Si2 157.9(4)
S1 C1 C6 Si2 -22.0(5)
C17 C13 C14 C15 1.2(6)
C18 C13 C14 C15 176.4(5)
Ru1 C13 C14 C15 -62.3(3)
C17 C13 C14 C19 -175.9(5)
C18 C13 C14 C19 -0.7(9)
Ru1 C13 C14 C19 120.6(6)
C17 C13 C14 Ru1 63.5(3)
C18 C13 C14 Ru1 -121.3(5)
C13 C14 C15 C16 -0.4(6)
C19 C14 C15 C16 176.7(5)
Ru1 C14 C15 C16 -63.7(3)
C13 C14 C15 C20 -175.2(5)
C19 C14 C15 C20 1.9(8)
Ru1 C14 C15 C20 121.4(5)
C13 C14 C15 Ru1 63.3(4)
C19 C14 C15 Ru1 -119.6(5)
C14 C15 C16 C17 -0.6(5)
C20 C15 C16 C17 174.3(5)
Ru1 C15 C16 C17 -63.3(3)
C14 C15 C16 C21 -176.1(5)
C20 C15 C16 C21 -1.2(8)
Ru1 C15 C16 C21 121.2(5)
C14 C15 C16 Ru1 62.7(3)
C20 C15 C16 Ru1 -122.4(5)
C15 C16 C17 C13 1.4(5)
C21 C16 C17 C13 176.8(5)
Ru1 C16 C17 C13 -60.5(3)
C15 C16 C17 C22 -177.4(5)
C21 C16 C17 C22 -2.0(8)
Ru1 C16 C17 C22 120.7(5)
C15 C16 C17 Ru1 61.9(3)
C21 C16 C17 Ru1 -122.6(5)
C14 C13 C17 C16 -1.6(5)
C18 C13 C17 C16 -177.0(5)
Ru1 C13 C17 C16 60.6(3)
C14 C13 C17 C22 177.2(5)
C18 C13 C17 C22 1.8(8)
Ru1 C13 C17 C22 -120.6(5)
C14 C13 C17 Ru1 -62.2(3)
C18 C13 C17 Ru1 122.4(5)
C38 C33 C34 C35 11.6(7)
S2 C33 C34 C35 -168.0(3)
C38 C33 C34 Si3 -157.1(4)
S2 C33 C34 Si3 23.2(5)
C33 C34 C35 C36 -2.4(7)
Si3 C34 C35 C36 166.6(4)
C34 C35 C36 C37 -6.0(8)
C35 C36 C37 C38 5.7(8)
C36 C37 C38 C33 3.0(7)
C36 C37 C38 Si4 -166.6(4)
C34 C33 C38 C37 -11.8(7)
S2 C33 C38 C37 167.9(4)
C34 C33 C38 Si4 157.7(4)
S2 C33 C38 Si4 -22.6(5)
C49 C45 C46 C47 -0.6(8)
C50 C45 C46 C47 177.3(7)
Ru2 C45 C46 C47 -61.6(5)
C49 C45 C46 C51 -177.4(7)
C50 C45 C46 C51 0.5(12)
Ru2 C45 C46 C51 121.6(8)
C49 C45 C46 Ru2 61.0(5)
C50 C45 C46 Ru2 -121.1(7)
C45 C46 C47 C48 0.1(8)
C51 C46 C47 C48 176.9(6)
Ru2 C46 C47 C48 -63.8(5)
C45 C46 C47 C52 -177.4(6)
C51 C46 C47 C52 -0.5(12)
Ru2 C46 C47 C52 118.7(7)
C45 C46 C47 Ru2 63.9(5)
C51 C46 C47 Ru2 -119.2(7)
C46 C47 C48 C49 0.5(7)
C52 C47 C48 C49 178.1(6)
Ru2 C47 C48 C49 -64.7(4)
C46 C47 C48 C53 -176.7(7)
C52 C47 C48 C53 1.0(11)
Ru2 C47 C48 C53 118.1(7)
C46 C47 C48 Ru2 65.2(5)
C52 C47 C48 Ru2 -117.1(7)
C47 C48 C49 C45 -0.8(7)
C53 C48 C49 C45 176.4(7)
Ru2 C48 C49 C45 -63.4(4)
C47 C48 C49 C54 -177.6(6)
C53 C48 C49 C54 -0.3(11)
Ru2 C48 C49 C54 119.8(7)
C47 C48 C49 Ru2 62.6(4)
C53 C48 C49 Ru2 -120.1(7)
C46 C45 C49 C48 0.9(7)
C50 C45 C49 C48 -177.1(6)
Ru2 C45 C49 C48 62.1(4)
C46 C45 C49 C54 177.8(6)
C50 C45 C49 C54 -0.2(10)
Ru2 C45 C49 C54 -121.0(6)
C46 C45 C49 Ru2 -61.2(4)
C50 C45 C49 Ru2 120.8(7)
C65 C66 C67 C68 168(4)
C66 C67 C68 C69 -170(4)
C67 C68 C69 C70 -43(7)
Ru1 C23 N1 C24 24(7)
C27 C24 N1 C23 -77(2)
C25 C24 N1 C23 160(2)
C26 C24 N1 C23 41(3)
Ru1 C28 N2 C29 -31(8)
C30 C29 N2 C28 59(3)
C31 C29 N2 C28 -60(3)
Ru2 C55 N3 C56 23(7)
C59 C56 N3 C55 -60(3)
C57 C56 N3 C55 175(2)
C58 C56 N3 C55 57(3)
Ru2 C60 N4 C61 -26(7)
C64 C61 N4 C60 -30(3)
C63 C61 N4 C60 90(3)
C62 C61 N4 C60 -150(3)
C1 C2 Si1 C7 -73.3(5)
C3 C2 Si1 C7 118.7(4)
C1 C2 Si1 C9 52.1(4)
C3 C2 Si1 C9 -115.9(4)
C1 C2 Si1 C8 166.4(4)
C3 C2 Si1 C8 -1.6(5)
C5 C6 Si2 C12 -120.9(4)
C1 C6 Si2 C12 71.2(5)
C5 C6 Si2 C10 114.4(5)
C1 C6 Si2 C10 -53.6(5)
C5 C6 Si2 C11 -1.2(5)
C1 C6 Si2 C11 -169.1(4)
C35 C34 Si3 C39 120.8(4)
C33 C34 Si3 C39 -70.7(5)
C35 C34 Si3 C41 -116.0(4)
C33 C34 Si3 C41 52.5(5)
C35 C34 Si3 C40 -0.8(5)
C33 C34 Si3 C40 167.8(4)
C37 C38 Si4 C42 -115.3(4)
C33 C38 Si4 C42 75.6(5)
C37 C38 Si4 C43 120.3(4)
C33 C38 Si4 C43 -48.7(5)
C37 C38 Si4 C44 6.0(5)
C33 C38 Si4 C44 -163.1(4)
C2 C1 S1 Ru1 89.1(3)
C6 C1 S1 Ru1 -91.0(4)
C34 C33 S2 Ru2 91.4(4)
C38 C33 S2 Ru2 -88.3(4)
N1 C23 Ru1 C28 -64(6)
N1 C23 Ru1 C14 72(6)
N1 C23 Ru1 C15 36(6)
N1 C23 Ru1 C16 25(6)
N1 C23 Ru1 C13 104(6)
N1 C23 Ru1 C17 100(6)
N1 C23 Ru1 S1 -161(6)
N2 C28 Ru1 C23 97(5)
N2 C28 Ru1 C14 5(6)
N2 C28 Ru1 C15 -11(5)
N2 C28 Ru1 C16 -48(5)
N2 C28 Ru1 C13 -56(6)
N2 C28 Ru1 C17 -74(5)
N2 C28 Ru1 S1 -169(5)
C13 C14 Ru1 C23 128.1(4)
C15 C14 Ru1 C23 -114.0(3)
C19 C14 Ru1 C23 6.5(6)
C13 C14 Ru1 C28 -144.2(4)
C15 C14 Ru1 C28 -26.3(5)
C19 C14 Ru1 C28 94.2(6)
C13 C14 Ru1 C15 -117.9(5)
C19 C14 Ru1 C15 120.4(7)
C13 C14 Ru1 C16 -80.4(4)
C15 C14 Ru1 C16 37.6(3)
C19 C14 Ru1 C16 158.0(6)
C15 C14 Ru1 C13 117.9(5)
C19 C14 Ru1 C13 -121.6(7)
C13 C14 Ru1 C17 -38.6(3)
C15 C14 Ru1 C17 79.4(4)
C19 C14 Ru1 C17 -160.2(6)
C13 C14 Ru1 S1 28.3(4)
C15 C14 Ru1 S1 146.3(3)
C19 C14 Ru1 S1 -93.3(5)
C16 C15 Ru1 C23 -169.5(3)
C14 C15 Ru1 C23 74.0(4)
C20 C15 Ru1 C23 -47.8(6)
C16 C15 Ru1 C28 -81.8(3)
C14 C15 Ru1 C28 161.8(3)
C20 C15 Ru1 C28 40.0(6)
C16 C15 Ru1 C14 116.4(4)
C20 C15 Ru1 C14 -121.8(7)
C14 C15 Ru1 C16 -116.4(4)
C20 C15 Ru1 C16 121.7(7)
C16 C15 Ru1 C13 79.6(3)
C14 C15 Ru1 C13 -36.8(3)
C20 C15 Ru1 C13 -158.6(7)
C16 C15 Ru1 C17 37.2(3)
C14 C15 Ru1 C17 -79.3(4)
C20 C15 Ru1 C17 158.9(7)
C16 C15 Ru1 S1 47.2(5)
C14 C15 Ru1 S1 -69.2(5)
C20 C15 Ru1 S1 168.9(4)
C15 C16 Ru1 C23 17.4(5)
C17 C16 Ru1 C23 134.6(4)
C21 C16 Ru1 C23 -102.7(6)
C15 C16 Ru1 C28 103.1(3)
C17 C16 Ru1 C28 -139.7(3)
C21 C16 Ru1 C28 -17.0(5)
C15 C16 Ru1 C14 -38.3(3)
C17 C16 Ru1 C14 78.8(4)
C21 C16 Ru1 C14 -158.5(6)
C17 C16 Ru1 C15 117.2(5)
C21 C16 Ru1 C15 -120.1(6)
C15 C16 Ru1 C13 -80.4(3)
C17 C16 Ru1 C13 36.8(3)
C21 C16 Ru1 C13 159.4(6)
C15 C16 Ru1 C17 -117.2(5)
C21 C16 Ru1 C17 122.7(7)
C15 C16 Ru1 S1 -155.9(2)
C17 C16 Ru1 S1 -38.8(4)
C21 C16 Ru1 S1 83.9(5)
C14 C13 Ru1 C23 -61.2(4)
C17 C13 Ru1 C23 -176.6(3)
C18 C13 Ru1 C23 62.7(6)
C14 C13 Ru1 C28 88.1(6)
C17 C13 Ru1 C28 -27.3(6)
C18 C13 Ru1 C28 -147.9(6)
C17 C13 Ru1 C14 -115.4(5)
C18 C13 Ru1 C14 123.9(7)
C14 C13 Ru1 C15 37.5(4)
C17 C13 Ru1 C15 -78.0(3)
C18 C13 Ru1 C15 161.4(7)
C14 C13 Ru1 C16 79.3(4)
C17 C13 Ru1 C16 -36.1(3)
C18 C13 Ru1 C16 -156.7(6)
C14 C13 Ru1 C17 115.4(5)
C18 C13 Ru1 C17 -120.6(7)
C14 C13 Ru1 S1 -157.5(3)
C17 C13 Ru1 S1 87.1(3)
C18 C13 Ru1 S1 -33.5(6)
C16 C17 Ru1 C23 -112.1(5)
C13 C17 Ru1 C23 6.9(6)
C22 C17 Ru1 C23 125.9(6)
C16 C17 Ru1 C28 48.5(4)
C13 C17 Ru1 C28 167.5(3)
C22 C17 Ru1 C28 -73.4(6)
C16 C17 Ru1 C14 -80.7(3)
C13 C17 Ru1 C14 38.3(3)
C22 C17 Ru1 C14 157.3(6)
C16 C17 Ru1 C15 -37.5(3)
C13 C17 Ru1 C15 81.5(3)
C22 C17 Ru1 C15 -159.5(6)
C13 C17 Ru1 C16 119.0(5)
C22 C17 Ru1 C16 -122.0(7)
C16 C17 Ru1 C13 -119.0(5)
C22 C17 Ru1 C13 119.0(7)
C16 C17 Ru1 S1 147.3(3)
C13 C17 Ru1 S1 -93.7(3)
C22 C17 Ru1 S1 25.3(6)
C1 S1 Ru1 C23 42.3(2)
C1 S1 Ru1 C28 -42.6(2)
C1 S1 Ru1 C14 142.6(3)
C1 S1 Ru1 C15 -172.3(4)
C1 S1 Ru1 C16 -141.5(2)
C1 S1 Ru1 C13 159.2(2)
C1 S1 Ru1 C17 -163.5(2)
N4 C60 Ru2 C55 95(4)
N4 C60 Ru2 C47 -7(4)
N4 C60 Ru2 C48 -45(4)
N4 C60 Ru2 C46 5(5)
N4 C60 Ru2 C49 -73(4)
N4 C60 Ru2 C45 -59(5)
N4 C60 Ru2 S2 -168(4)
N3 C55 Ru2 C60 -79(5)
N3 C55 Ru2 C47 27(5)
N3 C55 Ru2 C48 13(5)
N3 C55 Ru2 C46 62(5)
N3 C55 Ru2 C49 79(5)
N3 C55 Ru2 C45 89(5)
N3 C55 Ru2 S2 -174(5)
C46 C47 Ru2 C60 167.8(5)
C48 C47 Ru2 C60 -77.0(5)
C52 C47 Ru2 C60 41.9(13)
C46 C47 Ru2 C55 78.8(5)
C48 C47 Ru2 C55 -166.1(5)
C52 C47 Ru2 C55 -47.1(12)
C46 C47 Ru2 C48 -115.1(7)
C52 C47 Ru2 C48 119.0(15)
C48 C47 Ru2 C46 115.1(7)
C52 C47 Ru2 C46 -125.9(15)
C46 C47 Ru2 C49 -76.7(5)
C48 C47 Ru2 C49 38.4(5)
C52 C47 Ru2 C49 157.4(14)
C46 C47 Ru2 C45 -34.6(5)
C48 C47 Ru2 C45 80.5(5)
C52 C47 Ru2 C45 -160.5(14)
C46 C47 Ru2 S2 -53.6(11)
C48 C47 Ru2 S2 61.6(11)
C52 C47 Ru2 S2 -179.5(9)
C49 C48 Ru2 C60 -135.8(5)
C47 C48 Ru2 C60 110.4(6)
C53 C48 Ru2 C60 -13.6(13)
C49 C48 Ru2 C55 135.3(6)
C47 C48 Ru2 C55 21.5(8)
C53 C48 Ru2 C55 -102.6(13)
C49 C48 Ru2 C47 113.8(7)
C53 C48 Ru2 C47 -124.1(16)
C49 C48 Ru2 C46 76.7(5)
C47 C48 Ru2 C46 -37.0(5)
C53 C48 Ru2 C46 -161.1(14)
C47 C48 Ru2 C49 -113.8(7)
C53 C48 Ru2 C49 122.2(16)
C49 C48 Ru2 C45 37.6(4)
C47 C48 Ru2 C45 -76.2(5)
C53 C48 Ru2 C45 159.7(14)
C49 C48 Ru2 S2 -36.6(6)
C47 C48 Ru2 S2 -150.4(5)
C53 C48 Ru2 S2 85.5(13)
C45 C46 Ru2 C60 -138.4(5)
C47 C46 Ru2 C60 -18.9(7)
C51 C46 Ru2 C60 98.1(12)
C45 C46 Ru2 C55 134.0(6)
C47 C46 Ru2 C55 -106.5(5)
C51 C46 Ru2 C55 10.5(11)
C45 C46 Ru2 C47 -119.5(8)
C51 C46 Ru2 C47 117.0(13)
C45 C46 Ru2 C48 -79.2(6)
C47 C46 Ru2 C48 40.3(5)
C51 C46 Ru2 C48 157.3(13)
C45 C46 Ru2 C49 -36.9(5)
C47 C46 Ru2 C49 82.6(6)
C51 C46 Ru2 C49 -160.4(13)
C47 C46 Ru2 C45 119.5(8)
C51 C46 Ru2 C45 -123.5(14)
C45 C46 Ru2 S2 33.5(7)
C47 C46 Ru2 S2 153.0(5)
C51 C46 Ru2 S2 -90.0(11)
C48 C49 Ru2 C60 53.2(6)
C45 C49 Ru2 C60 169.7(4)
C54 C49 Ru2 C60 -69.6(10)
C48 C49 Ru2 C55 -102.1(8)
C45 C49 Ru2 C55 14.3(8)
C54 C49 Ru2 C55 135.1(9)
C48 C49 Ru2 C47 -40.7(5)
C45 C49 Ru2 C47 75.7(5)
C54 C49 Ru2 C47 -163.6(12)
C45 C49 Ru2 C48 116.4(6)
C54 C49 Ru2 C48 -122.8(13)
C48 C49 Ru2 C46 -81.9(6)
C45 C49 Ru2 C46 34.5(5)
C54 C49 Ru2 C46 155.2(12)
C48 C49 Ru2 C45 -116.4(6)
C54 C49 Ru2 C45 120.7(12)
C48 C49 Ru2 S2 150.0(6)
C45 C49 Ru2 S2 -93.6(4)
C54 C49 Ru2 S2 27.1(10)
C46 C45 Ru2 C60 97.5(9)
C49 C45 Ru2 C60 -21.8(9)
C50 C45 Ru2 C60 -139.7(9)
C46 C45 Ru2 C55 -53.4(6)
C49 C45 Ru2 C55 -172.7(4)
C50 C45 Ru2 C55 69.5(10)
C46 C45 Ru2 C47 36.3(6)
C49 C45 Ru2 C47 -83.0(5)
C50 C45 Ru2 C47 159.1(12)
C46 C45 Ru2 C48 81.5(6)
C49 C45 Ru2 C48 -37.8(4)
C50 C45 Ru2 C48 -155.7(12)
C49 C45 Ru2 C46 -119.3(7)
C50 C45 Ru2 C46 122.8(13)
C46 C45 Ru2 C49 119.3(7)
C50 C45 Ru2 C49 -117.8(12)
C46 C45 Ru2 S2 -152.5(6)
C49 C45 Ru2 S2 88.2(4)
C50 C45 Ru2 S2 -29.7(10)
C33 S2 Ru2 C60 -46.5(2)
C33 S2 Ru2 C55 39.5(3)
C33 S2 Ru2 C47 173.0(8)
C33 S2 Ru2 C48 -145.7(3)
C33 S2 Ru2 C46 138.6(3)
C33 S2 Ru2 C49 -166.7(3)
C33 S2 Ru2 C45 156.7(3)
